data_4349240
loop_
_publ_author_name
'Tsitovich, Pavel B.'
'Cox, Jordan M.'
'Spernyak, Joseph A.'
'Morrow, Janet R.'

_publ_section_title
;
 Gear Up for a pH Shift: A Responsive Iron(II) 2-Amino-6-picolyl-Appended
 Macrocyclic paraCEST Agent That Protonates at a Pendent Group.
;
_journal_issue 22
_journal_name_full 'Inorganic chemistry'
_journal_page_first 12001
_journal_page_last 12010
_journal_paper_doi 10.1021/acs.inorgchem.6b02159
_journal_volume 55
_journal_year 2016
_chemical_formula_moiety 'C32 H45 Co N12, Cl4 Co, Cl, 2(H2 O)'
_chemical_formula_sum 'C32 H49 Cl5 Co2 N12 O2'
_chemical_formula_weight 928.94
_space_group_crystal_system monoclinic
_space_group_IT_number 14
_space_group_name_Hall '-P 2yn'
_space_group_name_H-M_alt 'P 1 21/n 1'
_atom_sites_solution_hydrogens mixed
_atom_sites_solution_primary direct
_audit_creation_date 2016-05-17
_audit_creation_method
;
Olex2 1.2
(compiled 2016.02.19 svn.r3266 for OlexSys, GUI svn.r5155)
;
_cell_angle_alpha 90
_cell_angle_beta 93.7293(12)
_cell_angle_gamma 90
_cell_formula_units_Z 4
_cell_length_a 11.7544(5)
_cell_length_b 14.9885(6)
_cell_length_c 23.5529(8)
_cell_measurement_reflns_used 7126
_cell_measurement_temperature 90
_cell_measurement_theta_max 26.381
_cell_measurement_theta_min 2.328
_cell_volume 4140.8(3)
_computing_cell_refinement 'SAINT v8.34A (Bruker, 2013)'
_computing_data_reduction 'SAINT v8.34A (Bruker, 2013)'
_computing_molecular_graphics 'Olex2 (Dolomanov et al., 2009)'
_computing_publication_material 'Olex2 (Dolomanov et al., 2009)'
_computing_structure_refinement 'XL (Sheldrick, 2008)'
_computing_structure_solution 'XS (Sheldrick, 2008)'
_diffrn_ambient_temperature 90
_diffrn_detector 'Bruker APEX2 area detector'
_diffrn_detector_area_resol_mean 7.9
_diffrn_detector_type 'CCD area detector'
_diffrn_measured_fraction_theta_full 0.994
_diffrn_measured_fraction_theta_max 0.991
_diffrn_measurement_device 'three-circle diffractometer'
_diffrn_measurement_device_type 'Bruker SMART APEX2 area detector'
_diffrn_measurement_method '\w and \f scans'
_diffrn_radiation_monochromator 'mirror optics'
_diffrn_radiation_probe x-ray
_diffrn_radiation_type MoK\a
_diffrn_radiation_wavelength 0.71073
_diffrn_reflns_av_R_equivalents 0.0469
_diffrn_reflns_av_unetI/netI 0.0472
_diffrn_reflns_Laue_measured_fraction_full 0.994
_diffrn_reflns_Laue_measured_fraction_max 0.991
_diffrn_reflns_limit_h_max 10
_diffrn_reflns_limit_h_min -14
_diffrn_reflns_limit_k_max 18
_diffrn_reflns_limit_k_min -18
_diffrn_reflns_limit_l_max 28
_diffrn_reflns_limit_l_min -28
_diffrn_reflns_number 31091
_diffrn_reflns_point_group_measured_fraction_full 0.994
_diffrn_reflns_point_group_measured_fraction_max 0.991
_diffrn_reflns_theta_full 26.000
_diffrn_reflns_theta_max 26.385
_diffrn_reflns_theta_min 1.611
_diffrn_source 'microfocus rotating anode'
_diffrn_source_type 'Incoatec I\ms'
_diffrn_standards_number 0
_exptl_absorpt_coefficient_mu 1.170
_exptl_absorpt_correction_T_max 0.7454
_exptl_absorpt_correction_T_min 0.7105
_exptl_absorpt_correction_type multi-scan
_exptl_absorpt_process_details
;
SADABS-2014/5 (Bruker,2014/5) was used for absorption correction.
wR2(int) was 0.1038 before and 0.0459 after correction.
The Ratio of minimum to maximum transmission is 0.9532.
The \l/2 correction factor is 0.00150.
;
_exptl_crystal_colour blue
_exptl_crystal_colour_primary blue
_exptl_crystal_density_diffrn 1.490
_exptl_crystal_description prism
_exptl_crystal_F_000 1920
_exptl_crystal_size_max 0.04
_exptl_crystal_size_mid 0.02
_exptl_crystal_size_min 0.02
_refine_diff_density_max 0.719
_refine_diff_density_min -1.203
_refine_diff_density_rms 0.114
_refine_ls_extinction_method none
_refine_ls_goodness_of_fit_ref 1.055
_refine_ls_hydrogen_treatment constr
_refine_ls_matrix_type full
_refine_ls_number_parameters 487
_refine_ls_number_reflns 8400
_refine_ls_number_restraints 0
_refine_ls_restrained_S_all 1.055
_refine_ls_R_factor_all 0.0694
_refine_ls_R_factor_gt 0.0524
_refine_ls_shift/su_max 0.001
_refine_ls_shift/su_mean 0.000
_refine_ls_structure_factor_coef Fsqd
_refine_ls_weighting_details 'w=1/[\s^2^(Fo^2^)+(0.0691P)^2^+11.1738P] where P=(Fo^2^+2Fc^2^)/3'
_refine_ls_weighting_scheme calc
_refine_ls_wR_factor_gt 0.1368
_refine_ls_wR_factor_ref 0.1440
_reflns_Friedel_coverage 0.000
_reflns_number_gt 6548
_reflns_number_total 8400
_reflns_threshold_expression 'I > 2\s(I)'
_cod_data_source_file ic6b02159_si_002.cif
_cod_data_source_block jmc_041607_0m
_cod_database_code 4349240
_shelx_space_group_comment
;
The symmetry employed for this shelxl refinement is uniquely defined
by the following loop, which should always be used as a source of
symmetry information in preference to the above space-group names.
They are only intended as comments.
;
_olex2_refinement_description
;
1. Fixed Uiso
 At 1.2 times of:
  All C(H) groups, All C(H,H) groups, All N(H) groups, All N(H,H) groups
 At 1.5 times of:
  All O(H,H) groups
2.a Free rotating group:
 O1(H1C,H1D), O2(H2A,H2B)
2.b Rotating group:
 N6(H6A,H6B), N10(H10A,H10B), N12(H12A,H12B)
2.c Secondary CH2 refined with riding coordinates:
 C1(H1A,H1B), C7(H7A,H7B), C8(H8A,H8B), C9(H9A,H9B), C15(H15A,H15B), C16(H16A,
 H16B), C17(H17A,H17B), C23(H23A,H23B), C24(H24A,H24B), C25(H25A,H25B),
 C31(H31A,H31B), C32(H32A,H32B)
2.d Aromatic/amide H refined with riding coordinates:
 N7(H7), C3(H3), C4(H4), C5(H5), C11(H11), C12(H12), C13(H13), C19(H19),
 C20(H20), C21(H21), C27(H27), C28(H28), C29(H29)
2.e X=CH2 refined with riding coordinates:
 N8(H8C,H8D)
;
_shelx_shelxl_version_number 2014/7
_olex2_submission_special_instructions 'No special instructions were received'

loop_
_space_group_symop_operation_xyz
'x, y, z'
'-x+1/2, y+1/2, -z+1/2'
'-x, -y, -z'
'x-1/2, -y-1/2, z-1/2'

loop_
_atom_site_label
_atom_site_type_symbol
_atom_site_fract_x
_atom_site_fract_y
_atom_site_fract_z
_atom_site_U_iso_or_equiv
_atom_site_adp_type
_atom_site_occupancy
_atom_site_site_symmetry_order
_atom_site_calc_flag
_atom_site_refinement_flags_posn
Co1 Co 0.42154(4) 0.73340(3) 0.16235(2) 0.00631(13) Uani 1 1 d .
N1 N 0.2695(3) 0.6705(2) 0.19206(13) 0.0092(6) Uani 1 1 d .
N2 N 0.3490(2) 0.65679(19) 0.07917(12) 0.0071(6) Uani 1 1 d .
N3 N 0.5685(3) 0.6596(2) 0.13598(13) 0.0092(6) Uani 1 1 d .
N4 N 0.4900(3) 0.6738(2) 0.25018(13) 0.0089(6) Uani 1 1 d .
N5 N 0.2919(3) 0.8378(2) 0.14810(13) 0.0104(6) Uani 1 1 d .
N6 N 0.3862(3) 0.9237(2) 0.08312(14) 0.0162(7) Uani 1 1 d .
H6A H 0.4151 0.8739 0.0729 0.019 Uiso 1 1 d GR
H6B H 0.3688 0.9555 0.0535 0.019 Uiso 1 1 d GR
N7 N 0.1179(3) 0.6397(2) -0.01270(13) 0.0107(6) Uani 1 1 d .
H7 H 0.0839 0.6503 0.0188 0.013 Uiso 1 1 calc R
N8 N -0.0529(3) 0.5817(2) -0.04930(15) 0.0197(8) Uani 1 1 d .
H8C H -0.0833 0.5957 -0.0173 0.024 Uiso 1 1 calc R
H8D H -0.0947 0.5556 -0.0769 0.024 Uiso 1 1 calc R
N9 N 0.5616(3) 0.8355(2) 0.16821(12) 0.0088(6) Uani 1 1 d .
N10 N 0.4805(3) 0.9408(2) 0.22649(13) 0.0119(6) Uani 1 1 d .
H10A H 0.4403 0.8975 0.2387 0.014 Uiso 1 1 d GR
H10B H 0.5017 0.9749 0.2547 0.014 Uiso 1 1 d GR
N11 N 0.7061(3) 0.6580(2) 0.34862(14) 0.0182(7) Uani 1 1 d .
N12 N 0.8595(4) 0.5899(3) 0.39904(17) 0.0390(12) Uani 1 1 d .
H12A H 0.8656 0.5388 0.4158 0.047 Uiso 1 1 d GR
H12B H 0.8815 0.5852 0.3650 0.047 Uiso 1 1 d GR
C1 C 0.2029(3) 0.7443(3) 0.21552(17) 0.0138(8) Uani 1 1 d .
H1A H 0.2408 0.7648 0.2520 0.017 Uiso 1 1 calc R
H1B H 0.1257 0.7227 0.2231 0.017 Uiso 1 1 calc R
C2 C 0.1937(3) 0.8202(2) 0.17420(16) 0.0113(8) Uani 1 1 d .
C3 C 0.0952(3) 0.8671(3) 0.16396(18) 0.0172(8) Uani 1 1 d .
H3 H 0.0287 0.8522 0.1827 0.021 Uiso 1 1 calc R
C4 C 0.0945(4) 0.9382(3) 0.12496(18) 0.0206(9) Uani 1 1 d .
H4 H 0.0267 0.9716 0.1166 0.025 Uiso 1 1 calc R
C5 C 0.1917(4) 0.9589(3) 0.09924(18) 0.0185(9) Uani 1 1 d .
H5 H 0.1929 1.0082 0.0739 0.022 Uiso 1 1 calc R
C6 C 0.2907(3) 0.9066(2) 0.11050(15) 0.0116(8) Uani 1 1 d .
C7 C 0.1996(3) 0.6271(2) 0.14513(16) 0.0107(7) Uani 1 1 d .
H7A H 0.1489 0.6718 0.1256 0.013 Uiso 1 1 calc R
H7B H 0.1514 0.5801 0.1608 0.013 Uiso 1 1 calc R
C8 C 0.2761(3) 0.5865(2) 0.10324(16) 0.0106(7) Uani 1 1 d .
H8A H 0.3251 0.5404 0.1225 0.013 Uiso 1 1 calc R
H8B H 0.2292 0.5574 0.0721 0.013 Uiso 1 1 calc R
C9 C 0.2822(3) 0.7133(2) 0.03662(15) 0.0087(7) Uani 1 1 d .
H9A H 0.3329 0.7607 0.0235 0.010 Uiso 1 1 calc R
H9B H 0.2202 0.7429 0.0560 0.010 Uiso 1 1 calc R
C10 C 0.2304(3) 0.6651(2) -0.01465(15) 0.0098(7) Uani 1 1 d .
C11 C 0.2846(3) 0.6471(3) -0.06287(16) 0.0131(8) Uani 1 1 d .
H11 H 0.3621 0.6635 -0.0655 0.016 Uiso 1 1 calc R
C12 C 0.2242(4) 0.6041(3) -0.10861(17) 0.0171(8) Uani 1 1 d .
H12 H 0.2618 0.5917 -0.1422 0.021 Uiso 1 1 calc R
C13 C 0.1126(3) 0.5796(3) -0.10568(16) 0.0154(8) Uani 1 1 d .
H13 H 0.0733 0.5495 -0.1366 0.018 Uiso 1 1 calc R
C14 C 0.0567(3) 0.5998(2) -0.05596(16) 0.0131(8) Uani 1 1 d .
C15 C 0.4451(3) 0.6135(2) 0.05186(15) 0.0094(7) Uani 1 1 d .
H15A H 0.4782 0.6559 0.0252 0.011 Uiso 1 1 calc R
H15B H 0.4168 0.5609 0.0298 0.011 Uiso 1 1 calc R
C16 C 0.5365(3) 0.5846(2) 0.09694(15) 0.0096(7) Uani 1 1 d .
H16A H 0.5076 0.5342 0.1191 0.012 Uiso 1 1 calc R
H16B H 0.6047 0.5638 0.0782 0.012 Uiso 1 1 calc R
C17 C 0.6365(3) 0.7267(2) 0.10576(16) 0.0122(8) Uani 1 1 d .
H17A H 0.5947 0.7447 0.0697 0.015 Uiso 1 1 calc R
H17B H 0.7104 0.7005 0.0966 0.015 Uiso 1 1 calc R
C18 C 0.6561(3) 0.8062(3) 0.14347(16) 0.0118(8) Uani 1 1 d .
C19 C 0.7625(3) 0.8428(3) 0.15280(18) 0.0187(9) Uani 1 1 d .
H19 H 0.8260 0.8201 0.1345 0.022 Uiso 1 1 calc R
C20 C 0.7740(4) 0.9153(3) 0.1905(2) 0.0241(10) Uani 1 1 d .
H20 H 0.8467 0.9416 0.1987 0.029 Uiso 1 1 calc R
C21 C 0.6808(3) 0.9481(3) 0.21538(17) 0.0156(8) Uani 1 1 d .
H21 H 0.6881 0.9976 0.2405 0.019 Uiso 1 1 calc R
C22 C 0.5738(3) 0.9076(2) 0.20325(15) 0.0102(7) Uani 1 1 d .
C23 C 0.6374(3) 0.6258(3) 0.18654(16) 0.0142(8) Uani 1 1 d .
H23A H 0.6900 0.6732 0.2015 0.017 Uiso 1 1 calc R
H23B H 0.6838 0.5743 0.1755 0.017 Uiso 1 1 calc R
C24 C 0.5605(3) 0.5980(2) 0.23197(16) 0.0133(8) Uani 1 1 d .
H24A H 0.5099 0.5492 0.2173 0.016 Uiso 1 1 calc R
H24B H 0.6073 0.5748 0.2652 0.016 Uiso 1 1 calc R
C25 C 0.5579(3) 0.7348(2) 0.29040(15) 0.0099(7) Uani 1 1 d .
H25A H 0.5101 0.7871 0.2986 0.012 Uiso 1 1 calc R
H25B H 0.6248 0.7569 0.2712 0.012 Uiso 1 1 calc R
C26 C 0.5993(3) 0.6922(2) 0.34636(16) 0.0136(8) Uani 1 1 d .
C27 C 0.5315(4) 0.6879(3) 0.39255(17) 0.0172(8) Uani 1 1 d .
H27 H 0.4577 0.7139 0.3906 0.021 Uiso 1 1 calc R
C28 C 0.5746(4) 0.6445(3) 0.44177(17) 0.0228(10) Uani 1 1 d .
H28 H 0.5297 0.6401 0.4738 0.027 Uiso 1 1 calc R
C29 C 0.6815(4) 0.6082(3) 0.44396(18) 0.0249(10) Uani 1 1 d .
H29 H 0.7109 0.5773 0.4769 0.030 Uiso 1 1 calc R
C30 C 0.7467(4) 0.6174(3) 0.39701(18) 0.0244(10) Uani 1 1 d .
C31 C 0.3902(3) 0.6398(3) 0.27914(16) 0.0126(8) Uani 1 1 d .
H31A H 0.3575 0.6888 0.3011 0.015 Uiso 1 1 calc R
H31B H 0.4155 0.5922 0.3063 0.015 Uiso 1 1 calc R
C32 C 0.2994(3) 0.6032(3) 0.23705(16) 0.0139(8) Uani 1 1 d .
H32A H 0.3277 0.5482 0.2194 0.017 Uiso 1 1 calc R
H32B H 0.2306 0.5877 0.2571 0.017 Uiso 1 1 calc R
Co2 Co 0.15687(5) 0.82647(4) 0.36775(2) 0.02022(15) Uani 1 1 d .
Cl2 Cl 0.16395(9) 0.87104(7) 0.45996(4) 0.0246(2) Uani 1 1 d .
Cl3 Cl -0.00269(9) 0.87601(7) 0.31827(5) 0.0240(2) Uani 1 1 d .
Cl4 Cl 0.31070(8) 0.88743(6) 0.32709(4) 0.0147(2) Uani 1 1 d .
Cl5 Cl 0.16413(12) 0.67521(8) 0.36766(5) 0.0342(3) Uani 1 1 d .
Cl1 Cl -0.06043(8) 0.68654(7) 0.07251(4) 0.0215(2) Uani 1 1 d .
O1 O -0.0581(3) 0.58820(19) 0.19531(13) 0.0202(6) Uani 1 1 d .
H1C H -0.0644 0.6121 0.1625 0.030 Uiso 1 1 d G
H1D H -0.0712 0.6270 0.2204 0.030 Uiso 1 1 d G
O2 O 0.8670(3) 0.7057(3) 0.27127(16) 0.0446(10) Uani 1 1 d .
H2A H 0.9010 0.7528 0.2830 0.067 Uiso 1 1 d G
H2B H 0.8220 0.6883 0.2959 0.067 Uiso 1 1 d G

loop_
_atom_site_aniso_label
_atom_site_aniso_U_11
_atom_site_aniso_U_22
_atom_site_aniso_U_33
_atom_site_aniso_U_23
_atom_site_aniso_U_13
_atom_site_aniso_U_12
Co1 0.0055(2) 0.0069(2) 0.0065(2) 0.00010(18) -0.00058(18) 0.00038(18)
N1 0.0133(15) 0.0090(15) 0.0053(15) -0.0005(12) -0.0001(12) -0.0010(12)
N2 0.0068(14) 0.0069(14) 0.0073(15) -0.0004(11) -0.0024(12) -0.0002(11)
N3 0.0077(14) 0.0093(15) 0.0101(16) -0.0023(12) -0.0020(12) 0.0012(12)
N4 0.0104(15) 0.0089(15) 0.0071(15) -0.0013(12) -0.0007(12) 0.0019(12)
N5 0.0114(15) 0.0082(15) 0.0116(16) -0.0026(12) 0.0002(12) 0.0009(12)
N6 0.0229(18) 0.0132(16) 0.0122(17) 0.0043(13) -0.0011(14) -0.0021(14)
N7 0.0101(15) 0.0133(15) 0.0086(15) 0.0014(12) -0.0011(12) -0.0018(12)
N8 0.0167(17) 0.0229(19) 0.0187(18) -0.0002(15) -0.0050(14) -0.0046(14)
N9 0.0088(15) 0.0105(15) 0.0067(15) -0.0015(12) -0.0016(12) -0.0003(12)
N10 0.0109(15) 0.0137(16) 0.0115(16) -0.0032(13) 0.0034(13) -0.0010(12)
N11 0.0219(18) 0.0196(18) 0.0121(17) -0.0010(14) -0.0076(14) 0.0091(14)
N12 0.046(3) 0.054(3) 0.016(2) 0.0009(19) -0.0104(18) 0.033(2)
C1 0.0104(18) 0.0171(19) 0.014(2) -0.0012(15) 0.0035(15) -0.0002(15)
C2 0.0112(18) 0.0117(18) 0.0109(19) -0.0086(14) -0.0008(15) -0.0008(14)
C3 0.0093(18) 0.020(2) 0.022(2) -0.0088(17) 0.0000(16) 0.0022(16)
C4 0.017(2) 0.020(2) 0.023(2) -0.0111(17) -0.0092(17) 0.0108(17)
C5 0.023(2) 0.0098(18) 0.021(2) -0.0002(16) -0.0108(17) 0.0042(16)
C6 0.0171(19) 0.0099(18) 0.0071(18) -0.0039(14) -0.0048(15) -0.0036(15)
C7 0.0068(16) 0.0128(18) 0.0123(19) -0.0013(14) -0.0008(14) -0.0043(14)
C8 0.0111(17) 0.0111(17) 0.0093(18) -0.0002(14) -0.0020(14) -0.0030(14)
C9 0.0069(16) 0.0087(17) 0.0103(18) -0.0011(14) -0.0008(14) 0.0014(13)
C10 0.0122(18) 0.0079(17) 0.0091(18) 0.0026(14) -0.0009(14) 0.0017(14)
C11 0.0134(18) 0.0147(18) 0.0112(19) 0.0005(15) 0.0004(15) 0.0035(15)
C12 0.023(2) 0.019(2) 0.0089(19) -0.0013(15) -0.0026(16) 0.0057(17)
C13 0.022(2) 0.0152(19) 0.0082(19) -0.0013(15) -0.0072(16) 0.0003(16)
C14 0.0157(19) 0.0111(18) 0.0112(19) 0.0049(14) -0.0085(15) 0.0002(15)
C15 0.0086(17) 0.0113(17) 0.0084(18) -0.0050(14) 0.0013(14) 0.0024(14)
C16 0.0083(17) 0.0104(17) 0.0099(18) -0.0029(14) -0.0016(14) 0.0024(14)
C17 0.0090(17) 0.0138(18) 0.0137(19) -0.0042(15) 0.0003(15) -0.0013(14)
C18 0.0086(17) 0.0143(18) 0.0125(19) -0.0010(15) 0.0018(14) 0.0014(14)
C19 0.0101(19) 0.019(2) 0.028(2) -0.0117(17) 0.0022(17) -0.0010(16)
C20 0.0110(19) 0.024(2) 0.037(3) -0.014(2) 0.0008(18) -0.0050(17)
C21 0.0131(19) 0.0139(19) 0.020(2) -0.0082(16) -0.0005(16) -0.0006(15)
C22 0.0115(18) 0.0102(17) 0.0089(18) 0.0044(14) 0.0011(14) 0.0016(14)
C23 0.0124(18) 0.0163(19) 0.0130(19) -0.0054(15) -0.0063(15) 0.0073(15)
C24 0.021(2) 0.0081(17) 0.0101(19) -0.0040(14) -0.0060(15) 0.0041(15)
C25 0.0116(17) 0.0090(17) 0.0088(18) -0.0034(14) -0.0010(14) 0.0001(14)
C26 0.020(2) 0.0105(18) 0.0097(19) -0.0019(14) -0.0044(15) -0.0004(15)
C27 0.018(2) 0.020(2) 0.013(2) -0.0042(16) 0.0002(16) -0.0051(16)
C28 0.035(3) 0.025(2) 0.008(2) -0.0012(17) -0.0023(18) -0.0118(19)
C29 0.045(3) 0.016(2) 0.011(2) 0.0031(16) -0.0122(19) -0.0018(19)
C30 0.035(3) 0.019(2) 0.018(2) -0.0069(17) -0.0096(19) 0.0089(19)
C31 0.0177(19) 0.0127(18) 0.0070(18) 0.0030(14) -0.0015(15) -0.0026(15)
C32 0.019(2) 0.0152(19) 0.0076(18) 0.0030(15) -0.0009(15) -0.0046(15)
Co2 0.0209(3) 0.0205(3) 0.0197(3) 0.0022(2) 0.0042(2) 0.0031(2)
Cl2 0.0287(6) 0.0285(6) 0.0176(5) 0.0006(4) 0.0076(4) 0.0011(4)
Cl3 0.0234(5) 0.0206(5) 0.0278(6) -0.0010(4) -0.0005(4) 0.0032(4)
Cl4 0.0148(4) 0.0171(5) 0.0123(5) -0.0028(4) 0.0026(4) -0.0009(4)
Cl5 0.0501(8) 0.0202(5) 0.0346(7) 0.0057(5) 0.0199(6) 0.0083(5)
Cl1 0.0121(4) 0.0358(6) 0.0167(5) -0.0011(4) 0.0017(4) 0.0060(4)
O1 0.0215(15) 0.0207(15) 0.0188(15) 0.0052(12) 0.0049(13) 0.0042(12)
O2 0.041(2) 0.060(3) 0.035(2) -0.0082(19) 0.0149(17) -0.0028(19)

loop_
_atom_type_symbol
_atom_type_description
_atom_type_scat_dispersion_real
_atom_type_scat_dispersion_imag
_atom_type_scat_source
C C 0.0033 0.0016 'International Tables Vol C Tables 4.2.6.8 and 6.1.1.4'
H H 0.0000 0.0000 'International Tables Vol C Tables 4.2.6.8 and 6.1.1.4'
Cl Cl 0.1484 0.1585 'International Tables Vol C Tables 4.2.6.8 and 6.1.1.4'
Co Co 0.3494 0.9721 'International Tables Vol C Tables 4.2.6.8 and 6.1.1.4'
N N 0.0061 0.0033 'International Tables Vol C Tables 4.2.6.8 and 6.1.1.4'
O O 0.0106 0.0060 'International Tables Vol C Tables 4.2.6.8 and 6.1.1.4'

loop_
_geom_angle_atom_site_label_1
_geom_angle_atom_site_label_2
_geom_angle_atom_site_label_3
_geom_angle
N1 Co1 N2 78.34(11)
N1 Co1 N4 78.07(11)
N1 Co1 N5 77.38(11)
N1 Co1 N9 152.84(11)
N3 Co1 N1 123.73(11)
N3 Co1 N2 76.59(11)
N3 Co1 N4 79.92(11)
N3 Co1 N5 151.07(12)
N3 Co1 N9 76.82(11)
N4 Co1 N2 128.73(10)
N5 Co1 N2 90.58(11)
N5 Co1 N4 126.94(11)
N5 Co1 N9 91.27(11)
N9 Co1 N2 126.96(11)
N9 Co1 N4 89.86(11)
C1 N1 Co1 105.1(2)
C1 N1 C7 108.9(3)
C1 N1 C32 110.3(3)
C7 N1 Co1 112.1(2)
C7 N1 C32 109.1(3)
C32 N1 Co1 111.2(2)
C8 N2 Co1 102.2(2)
C8 N2 C9 111.4(3)
C9 N2 Co1 115.0(2)
C15 N2 Co1 109.0(2)
C15 N2 C8 109.1(3)
C15 N2 C9 109.8(3)
C16 N3 Co1 112.8(2)
C16 N3 C17 109.7(3)
C17 N3 Co1 104.6(2)
C23 N3 Co1 110.3(2)
C23 N3 C16 110.0(3)
C23 N3 C17 109.3(3)
C24 N4 Co1 101.7(2)
C24 N4 C25 111.3(3)
C25 N4 Co1 117.4(2)
C31 N4 Co1 107.4(2)
C31 N4 C24 110.0(3)
C31 N4 C25 108.7(3)
C2 N5 Co1 113.0(2)
C6 N5 Co1 128.2(3)
C6 N5 C2 117.8(3)
H6A N6 H6B 109.5
C6 N6 H6A 108.9
C6 N6 H6B 109.2
C10 N7 H7 117.9
C14 N7 H7 117.9
C14 N7 C10 124.2(3)
H8C N8 H8D 120.0
C14 N8 H8C 120.0
C14 N8 H8D 120.0
C18 N9 Co1 111.7(2)
C18 N9 C22 117.3(3)
C22 N9 Co1 128.8(2)
H10A N10 H10B 109.1
C22 N10 H10A 109.6
C22 N10 H10B 109.1
C30 N11 C26 118.6(4)
H12A N12 H12B 109.4
C30 N12 H12A 109.3
C30 N12 H12B 109.7
N1 C1 H1A 109.7
N1 C1 H1B 109.7
N1 C1 C2 110.0(3)
H1A C1 H1B 108.2
C2 C1 H1A 109.7
C2 C1 H1B 109.7
N5 C2 C1 114.3(3)
C3 C2 N5 123.5(4)
C3 C2 C1 122.2(4)
C2 C3 H3 120.8
C2 C3 C4 118.4(4)
C4 C3 H3 120.8
C3 C4 H4 120.2
C5 C4 C3 119.5(4)
C5 C4 H4 120.2
C4 C5 H5 120.2
C4 C5 C6 119.6(4)
C6 C5 H5 120.2
N5 C6 C5 121.1(4)
N6 C6 N5 118.6(3)
N6 C6 C5 120.3(4)
N1 C7 H7A 109.7
N1 C7 H7B 109.7
N1 C7 C8 109.9(3)
H7A C7 H7B 108.2
C8 C7 H7A 109.7
C8 C7 H7B 109.7
N2 C8 C7 110.2(3)
N2 C8 H8A 109.6
N2 C8 H8B 109.6
C7 C8 H8A 109.6
C7 C8 H8B 109.6
H8A C8 H8B 108.1
N2 C9 H9A 108.4
N2 C9 H9B 108.4
N2 C9 C10 115.7(3)
H9A C9 H9B 107.4
C10 C9 H9A 108.4
C10 C9 H9B 108.4
N7 C10 C9 116.4(3)
C11 C10 N7 118.2(3)
C11 C10 C9 125.3(3)
C10 C11 H11 120.4
C10 C11 C12 119.3(4)
C12 C11 H11 120.4
C11 C12 H12 119.3
C13 C12 C11 121.4(4)
C13 C12 H12 119.3
C12 C13 H13 120.5
C12 C13 C14 118.9(4)
C14 C13 H13 120.5
N7 C14 C13 117.9(4)
N8 C14 N7 118.2(4)
N8 C14 C13 123.9(4)
N2 C15 H15A 109.6
N2 C15 H15B 109.6
N2 C15 C16 110.1(3)
H15A C15 H15B 108.1
C16 C15 H15A 109.6
C16 C15 H15B 109.6
N3 C16 C15 110.8(3)
N3 C16 H16A 109.5
N3 C16 H16B 109.5
C15 C16 H16A 109.5
C15 C16 H16B 109.5
H16A C16 H16B 108.1
N3 C17 H17A 109.9
N3 C17 H17B 109.9
N3 C17 C18 108.7(3)
H17A C17 H17B 108.3
C18 C17 H17A 109.9
C18 C17 H17B 109.9
N9 C18 C17 114.4(3)
N9 C18 C19 124.3(3)
C19 C18 C17 121.3(3)
C18 C19 H19 121.3
C18 C19 C20 117.4(4)
C20 C19 H19 121.3
C19 C20 H20 119.9
C21 C20 C19 120.2(4)
C21 C20 H20 119.9
C20 C21 H21 120.4
C20 C21 C22 119.2(4)
C22 C21 H21 120.4
N9 C22 C21 121.5(3)
N10 C22 N9 118.7(3)
N10 C22 C21 119.8(3)
N3 C23 H23A 109.6
N3 C23 H23B 109.6
N3 C23 C24 110.1(3)
H23A C23 H23B 108.2
C24 C23 H23A 109.6
C24 C23 H23B 109.6
N4 C24 C23 111.4(3)
N4 C24 H24A 109.3
N4 C24 H24B 109.3
C23 C24 H24A 109.3
C23 C24 H24B 109.3
H24A C24 H24B 108.0
N4 C25 H25A 108.6
N4 C25 H25B 108.6
N4 C25 C26 114.7(3)
H25A C25 H25B 107.6
C26 C25 H25A 108.6
C26 C25 H25B 108.6
N11 C26 C25 116.0(3)
N11 C26 C27 121.9(4)
C27 C26 C25 122.1(4)
C26 C27 H27 120.8
C26 C27 C28 118.4(4)
C28 C27 H27 120.8
C27 C28 H28 120.0
C29 C28 C27 120.0(4)
C29 C28 H28 120.0
C28 C29 H29 120.6
C28 C29 C30 118.9(4)
C30 C29 H29 120.6
N11 C30 N12 116.6(4)
N11 C30 C29 122.1(4)
N12 C30 C29 121.2(4)
N4 C31 H31A 109.3
N4 C31 H31B 109.3
N4 C31 C32 111.6(3)
H31A C31 H31B 108.0
C32 C31 H31A 109.3
C32 C31 H31B 109.3
N1 C32 C31 110.1(3)
N1 C32 H32A 109.6
N1 C32 H32B 109.6
C31 C32 H32A 109.6
C31 C32 H32B 109.6
H32A C32 H32B 108.1
Cl2 Co2 Cl4 107.58(4)
Cl2 Co2 Cl5 107.23(5)
Cl3 Co2 Cl2 111.91(5)
Cl3 Co2 Cl4 107.67(4)
Cl3 Co2 Cl5 110.89(5)
Cl5 Co2 Cl4 111.56(5)
H1C O1 H1D 109.5
H2A O2 H2B 109.5

loop_
_geom_bond_atom_site_label_1
_geom_bond_atom_site_label_2
_geom_bond_distance
Co1 N1 2.176(3)
Co1 N2 2.380(3)
Co1 N3 2.176(3)
Co1 N4 2.347(3)
Co1 N5 2.196(3)
Co1 N9 2.245(3)
N1 C1 1.482(5)
N1 C7 1.484(5)
N1 C32 1.489(5)
N2 C8 1.493(4)
N2 C9 1.495(4)
N2 C15 1.485(4)
N3 C16 1.485(4)
N3 C17 1.494(5)
N3 C23 1.485(5)
N4 C24 1.486(5)
N4 C25 1.508(5)
N4 C31 1.485(5)
N5 C2 1.368(5)
N5 C6 1.359(5)
N6 H6A 0.8598
N6 H6B 0.8590
N6 C6 1.356(5)
N7 H7 0.8800
N7 C10 1.380(5)
N7 C14 1.349(5)
N8 H8C 0.8800
N8 H8D 0.8800
N8 C14 1.336(5)
N9 C18 1.361(5)
N9 C22 1.361(5)
N10 H10A 0.8629
N10 H10B 0.8622
N10 C22 1.352(5)
N11 C26 1.353(5)
N11 C30 1.352(5)
N12 H12A 0.8621
N12 H12B 0.8613
N12 C30 1.387(6)
C1 H1A 0.9900
C1 H1B 0.9900
C1 C2 1.497(5)
C2 C3 1.362(5)
C3 H3 0.9500
C3 C4 1.407(6)
C4 H4 0.9500
C4 C5 1.363(6)
C5 H5 0.9500
C5 C6 1.414(5)
C7 H7A 0.9900
C7 H7B 0.9900
C7 C8 1.506(5)
C8 H8A 0.9900
C8 H8B 0.9900
C9 H9A 0.9900
C9 H9B 0.9900
C9 C10 1.502(5)
C10 C11 1.364(5)
C11 H11 0.9500
C11 C12 1.407(6)
C12 H12 0.9500
C12 C13 1.369(6)
C13 H13 0.9500
C13 C14 1.413(6)
C15 H15A 0.9900
C15 H15B 0.9900
C15 C16 1.524(5)
C16 H16A 0.9900
C16 H16B 0.9900
C17 H17A 0.9900
C17 H17B 0.9900
C17 C18 1.495(5)
C18 C19 1.370(5)
C19 H19 0.9500
C19 C20 1.404(6)
C20 H20 0.9500
C20 C21 1.367(6)
C21 H21 0.9500
C21 C22 1.409(5)
C23 H23A 0.9900
C23 H23B 0.9900
C23 C24 1.504(6)
C24 H24A 0.9900
C24 H24B 0.9900
C25 H25A 0.9900
C25 H25B 0.9900
C25 C26 1.516(5)
C26 C27 1.391(6)
C27 H27 0.9500
C27 C28 1.396(6)
C28 H28 0.9500
C28 C29 1.367(7)
C29 H29 0.9500
C29 C30 1.392(7)
C31 H31A 0.9900
C31 H31B 0.9900
C31 C32 1.512(5)
C32 H32A 0.9900
C32 H32B 0.9900
Co2 Cl2 2.2685(12)
Co2 Cl3 2.2678(12)
Co2 Cl4 2.2907(11)
Co2 Cl5 2.2688(13)
O1 H1C 0.8503
O1 H1D 0.8494
O2 H2A 0.8499
O2 H2B 0.8501

loop_
_geom_torsion_atom_site_label_1
_geom_torsion_atom_site_label_2
_geom_torsion_atom_site_label_3
_geom_torsion_atom_site_label_4
_geom_torsion
Co1 N1 C1 C2 48.4(3)
Co1 N1 C7 C8 36.4(3)
Co1 N1 C32 C31 43.9(4)
Co1 N2 C8 C7 48.3(3)
Co1 N2 C9 C10 -176.8(2)
Co1 N2 C15 C16 32.7(3)
Co1 N3 C16 C15 44.0(3)
Co1 N3 C17 C18 52.2(3)
Co1 N3 C23 C24 36.8(3)
Co1 N4 C24 C23 47.2(3)
Co1 N4 C25 C26 179.9(2)
Co1 N4 C31 C32 33.8(3)
Co1 N5 C2 C1 11.2(4)
Co1 N5 C2 C3 -168.8(3)
Co1 N5 C6 N6 -10.6(5)
Co1 N5 C6 C5 168.5(3)
Co1 N9 C18 C17 15.2(4)
Co1 N9 C18 C19 -162.6(3)
Co1 N9 C22 N10 -21.5(5)
Co1 N9 C22 C21 158.9(3)
N1 C1 C2 N5 -41.1(4)
N1 C1 C2 C3 139.0(4)
N1 C7 C8 N2 -59.5(4)
N2 C9 C10 N7 96.5(4)
N2 C9 C10 C11 -85.5(4)
N2 C15 C16 N3 -51.1(4)
N3 C17 C18 N9 -46.3(4)
N3 C17 C18 C19 131.6(4)
N3 C23 C24 N4 -59.8(4)
N4 C25 C26 N11 94.4(4)
N4 C25 C26 C27 -85.2(4)
N4 C31 C32 N1 -52.7(4)
N5 C2 C3 C4 -0.7(6)
N7 C10 C11 C12 0.3(5)
N9 C18 C19 C20 0.1(6)
N11 C26 C27 C28 -2.0(6)
C1 N1 C7 C8 152.3(3)
C1 N1 C32 C31 -72.3(4)
C1 C2 C3 C4 179.2(3)
C2 N5 C6 N6 -178.3(3)
C2 N5 C6 C5 0.7(5)
C2 C3 C4 C5 -0.9(6)
C3 C4 C5 C6 2.3(6)
C4 C5 C6 N5 -2.3(6)
C4 C5 C6 N6 176.7(4)
C6 N5 C2 C1 -179.2(3)
C6 N5 C2 C3 0.8(5)
C7 N1 C1 C2 -72.0(4)
C7 N1 C32 C31 168.1(3)
C8 N2 C9 C10 -61.1(4)
C8 N2 C15 C16 -78.1(3)
C9 N2 C8 C7 -75.0(4)
C9 N2 C15 C16 159.5(3)
C9 C10 C11 C12 -177.7(3)
C10 N7 C14 N8 -177.5(3)
C10 N7 C14 C13 2.5(5)
C10 C11 C12 C13 -0.2(6)
C11 C12 C13 C14 1.3(6)
C12 C13 C14 N7 -2.3(6)
C12 C13 C14 N8 177.7(4)
C14 N7 C10 C9 176.7(3)
C14 N7 C10 C11 -1.5(5)
C15 N2 C8 C7 163.6(3)
C15 N2 C9 C10 59.9(4)
C16 N3 C17 C18 173.5(3)
C16 N3 C23 C24 -88.3(3)
C17 N3 C16 C15 -72.3(4)
C17 N3 C23 C24 151.3(3)
C17 C18 C19 C20 -177.6(4)
C18 N9 C22 N10 177.1(3)
C18 N9 C22 C21 -2.6(5)
C18 C19 C20 C21 -1.5(7)
C19 C20 C21 C22 0.8(7)
C20 C21 C22 N9 1.3(6)
C20 C21 C22 N10 -178.4(4)
C22 N9 C18 C17 179.8(3)
C22 N9 C18 C19 1.9(6)
C23 N3 C16 C15 167.5(3)
C23 N3 C17 C18 -65.8(4)
C24 N4 C25 C26 -63.6(4)
C24 N4 C31 C32 -76.1(4)
C25 N4 C24 C23 -78.5(4)
C25 N4 C31 C32 161.8(3)
C25 C26 C27 C28 177.6(4)
C26 N11 C30 N12 -174.9(4)
C26 N11 C30 C29 1.3(6)
C26 C27 C28 C29 0.6(6)
C27 C28 C29 C30 1.5(6)
C28 C29 C30 N11 -2.5(7)
C28 C29 C30 N12 173.4(4)
C30 N11 C26 C25 -178.6(3)
C30 N11 C26 C27 1.0(6)
C31 N4 C24 C23 160.9(3)
C31 N4 C25 C26 57.8(4)
C32 N1 C1 C2 168.4(3)
C32 N1 C7 C8 -87.3(4)

loop_
_smtbx_masks_void_nr
_smtbx_masks_void_average_x
_smtbx_masks_void_average_y
_smtbx_masks_void_average_z
_smtbx_masks_void_volume
_smtbx_masks_void_count_electrons
1 0.500 0.000 1.000 147.1 52.0
2 0.000 0.500 0.500 147.1 52.0
